data_1561257
loop_
_publ_author_name
'Nhalil, Hariharan'
'Whiteside, Vincent R.'
'Sellers, Ian R.'
'Ming, Wenmei'
'Du, Mao-Hua'
'Saparov, Bayrammurad'

_publ_section_title
;
 Synthesis, crystal and electronic structures and optical properties of
 (HIm)2Hg3Cl8 and (HIm)HgI3 (HIm = imidazolium)
;
_journal_name_full 'Journal of Solid State Chemistry'
_journal_page_first 551
_journal_page_last 558
_journal_paper_doi 10.1016/j.jssc.2017.11.028
_journal_volume 258
_journal_year 2018
_chemical_formula_sum 'C6 H10 Hg2 I6 N4'
_chemical_formula_weight 1300.76
_chemical_name_common HN072
_space_group_crystal_system monoclinic
_space_group_IT_number 14
_space_group_name_Hall '-P 2ybc'
_space_group_name_H-M_alt 'P 1 21/c 1'
_atom_sites_solution_hydrogens geom
_cell_angle_alpha 90
_cell_angle_beta 91.050(15)
_cell_angle_gamma 90
_cell_formula_units_Z 4
_cell_length_a 8.728(9)
_cell_length_b 16.723(18)
_cell_length_c 14.922(16)
_cell_measurement_reflns_used 7306
_cell_measurement_temperature 100.(2)
_cell_measurement_theta_max 27.7596
_cell_measurement_theta_min 2.3339
_cell_volume 2178(4)
_computing_cell_refinement 'SAINT V8.34A (Bruker AXS Inc., 2013)'
_computing_data_reduction 'SAINT V8.34A (Bruker AXS Inc., 2013)'
_computing_structure_refinement 'SHELXL-2014/7 (Sheldrick, 2014)'
_diffrn_ambient_temperature 100.(2)
_diffrn_detector_area_resol_mean 8.3333
_diffrn_measured_fraction_theta_full 1.000
_diffrn_measured_fraction_theta_max 1.000
_diffrn_measurement_device_type 'Bruker APEX CCD'
_diffrn_radiation_wavelength 0.71073
_diffrn_reflns_av_R_equivalents 0.0833
_diffrn_reflns_av_unetI/netI 0.0476
_diffrn_reflns_limit_h_max 11
_diffrn_reflns_limit_h_min -11
_diffrn_reflns_limit_k_max 21
_diffrn_reflns_limit_k_min -21
_diffrn_reflns_limit_l_max 19
_diffrn_reflns_limit_l_min -19
_diffrn_reflns_number 41280
_diffrn_reflns_theta_full 27.10
_diffrn_reflns_theta_max 27.10
_diffrn_reflns_theta_min 1.83
_exptl_absorpt_coefficient_mu 22.581
_exptl_absorpt_correction_T_max 0.15
_exptl_absorpt_correction_T_min 0.02
_exptl_absorpt_correction_type multi-scan
_exptl_absorpt_process_details 'SADABS V2014/5 (Bruker AXS Inc.)'
_exptl_crystal_colour yellow
_exptl_crystal_density_diffrn 3.968
_exptl_crystal_density_method 'not measured'
_exptl_crystal_description block
_exptl_crystal_F_000 2208
_exptl_crystal_size_max 0.221
_exptl_crystal_size_mid 0.150
_exptl_crystal_size_min 0.133
_refine_diff_density_max 1.890
_refine_diff_density_min -1.264
_refine_ls_extinction_method none
_refine_ls_goodness_of_fit_ref 1.034
_refine_ls_hydrogen_treatment constr
_refine_ls_matrix_type full
_refine_ls_number_parameters 163
_refine_ls_number_reflns 4800
_refine_ls_number_restraints 0
_refine_ls_restrained_S_all 1.034
_refine_ls_R_factor_all 0.0575
_refine_ls_R_factor_gt 0.0396
_refine_ls_shift/su_max 0.001
_refine_ls_shift/su_mean 0.000
_refine_ls_structure_factor_coef Fsqd
_refine_ls_weighting_details 'w=1/[\s^2^(Fo^2^)+(0.0503P)^2^+4.3298P] where P=(Fo^2^+2Fc^2^)/3'
_refine_ls_weighting_scheme calc
_refine_ls_wR_factor_gt 0.0984
_refine_ls_wR_factor_ref 0.1091
_reflns_number_gt 3670
_reflns_number_total 4800
_reflns_threshold_expression 'I > 2\s(I)'
_cod_data_source_file 17173-HImHgI3-new.cif
_cod_data_source_block 17173
_cod_depositor_comments
;

2022-06-21
Z value and formula fixed to values more according to usual
chemical conventions.                 miguel
;
_cod_original_formula_sum 'C3 H5 Hg I3 N2'
_cod_original_formula_weight 650.38
_cod_original_formula_units_Z 8
_cod_original_cell_volume 2178.(4)
_cod_database_code 1561257

loop_
_space_group_symop_operation_xyz
'x, y, z'
'-x, y+1/2, -z+1/2'
'-x, -y, -z'
'x, -y-1/2, z-1/2'

loop_
_atom_site_type_symbol
_atom_site_label
_atom_site_fract_x
_atom_site_fract_y
_atom_site_fract_z
_atom_site_U_iso_or_equiv
_atom_site_adp_type
_atom_site_calc_flag
_atom_site_refinement_flags_adp
_atom_site_refinement_flags_occupancy
_atom_site_refinement_flags_posn
_atom_site_occupancy
_atom_site_disorder_assembly
_atom_site_disorder_group
Hg Hg1 0.62985(5) 0.21212(3) 0.60935(3) 0.05010(14) Uani d . . . 1 . .
Hg Hg2 0.16560(6) 0.30009(3) 0.61787(3) 0.05202(15) Uani d . . . 1 . .
I I1 0.48149(7) 0.29640(4) 0.74300(4) 0.03612(16) Uani d . . . 1 . .
I I2 0.28492(7) 0.20199(4) 0.48689(5) 0.03667(16) Uani d . . . 1 . .
I I3 0.77720(7) 0.29724(4) 0.48333(5) 0.03809(16) Uani d . . . 1 . .
I I4 -0.02006(7) 0.22568(4) 0.73782(5) 0.03662(16) Uani d . . . 1 . .
I I5 0.62032(7) 0.05128(4) 0.63616(5) 0.04133(18) Uani d . . . 1 . .
I I6 0.17948(7) 0.45906(4) 0.59009(5) 0.04143(18) Uani d . . . 1 . .
N N1 0.8701(11) 0.3955(6) 0.8688(6) 0.049(2) Uani d . . . 1 . .
H H1N 0.8711 0.3439 0.8572 0.059 Uiso calc U . R 1 . .
N N2 0.7907(10) 0.5106(5) 0.9073(6) 0.042(2) Uani d . . . 1 . .
H H2N 0.7321 0.5499 0.9257 0.05 Uiso calc U . R 1 . .
N N3 0.5757(9) 0.4993(5) 0.6394(6) 0.043(2) Uani d . . . 1 . .
H H3N 0.5006 0.465 0.6303 0.052 Uiso calc U . R 1 . .
N N4 0.6999(10) 0.6099(6) 0.6549(6) 0.049(2) Uani d . . . 1 . .
H H4N 0.7211 0.6613 0.6577 0.059 Uiso calc U . R 1 . .
C C1 0.8025(12) 0.5476(6) 0.6667(7) 0.042(2) Uani d . . . 1 . .
H H1C 0.9091 0.5528 0.6795 0.051 Uiso calc U . R 1 . .
C C2 0.9914(12) 0.4448(6) 0.8608(7) 0.043(2) Uani d . . . 1 . .
H H2C 1.0909 0.4303 0.8418 0.052 Uiso calc U . R 1 . .
C C3 0.5615(13) 0.5772(7) 0.6382(8) 0.048(3) Uani d . . . 1 . .
H H3C 0.469 0.6058 0.6274 0.057 Uiso calc U . R 1 . .
C C4 0.7485(12) 0.4360(7) 0.8966(8) 0.046(3) Uani d . . . 1 . .
H H4C 0.6494 0.4148 0.9068 0.056 Uiso calc U . R 1 . .
C C5 0.7266(11) 0.4791(6) 0.6571(7) 0.041(2) Uani d . . . 1 . .
H H5C 0.768 0.4267 0.6615 0.049 Uiso calc U . R 1 . .
C C6 0.9459(12) 0.5170(6) 0.8845(8) 0.044(2) Uani d . . . 1 . .
H H6C 1.0065 0.5643 0.8859 0.053 Uiso calc U . R 1 . .

loop_
_atom_site_aniso_label
_atom_site_aniso_U_11
_atom_site_aniso_U_22
_atom_site_aniso_U_33
_atom_site_aniso_U_12
_atom_site_aniso_U_13
_atom_site_aniso_U_23
Hg1 0.0591(3) 0.0409(2) 0.0510(3) -0.00041(18) 0.0181(2) 0.00304(19)
Hg2 0.0630(3) 0.0392(2) 0.0546(3) -0.00108(19) 0.0208(2) 0.00136(19)
I1 0.0329(3) 0.0391(3) 0.0364(4) -0.0010(2) 0.0019(2) -0.0003(3)
I2 0.0378(3) 0.0361(3) 0.0362(4) -0.0001(2) 0.0032(3) 0.0006(3)
I3 0.0378(3) 0.0386(3) 0.0380(4) -0.0008(2) 0.0044(3) 0.0012(3)
I4 0.0332(3) 0.0382(3) 0.0386(4) 0.0005(2) 0.0035(3) -0.0007(3)
I5 0.0375(3) 0.0395(4) 0.0471(4) 0.0002(3) 0.0024(3) 0.0021(3)
I6 0.0360(3) 0.0380(3) 0.0503(4) 0.0009(3) -0.0017(3) 0.0014(3)
N1 0.063(6) 0.039(5) 0.047(6) -0.001(4) 0.014(5) -0.003(4)
N2 0.044(5) 0.040(5) 0.042(5) 0.004(4) 0.010(4) 0.002(4)
N3 0.039(5) 0.041(5) 0.050(6) -0.009(4) 0.017(4) -0.003(4)
N4 0.049(5) 0.047(5) 0.052(6) -0.008(4) 0.003(4) -0.001(4)
C1 0.043(6) 0.038(5) 0.047(6) 0.006(4) -0.004(5) 0.002(5)
C2 0.038(5) 0.051(6) 0.040(6) 0.009(5) 0.004(4) 0.002(5)
C3 0.048(6) 0.048(6) 0.047(7) 0.007(5) -0.001(5) 0.006(5)
C4 0.033(5) 0.051(6) 0.055(7) -0.005(4) 0.011(5) 0.003(5)
C5 0.041(5) 0.035(5) 0.046(6) 0.003(4) -0.003(5) 0.001(4)
C6 0.036(5) 0.043(6) 0.052(7) -0.009(4) -0.004(5) 0.001(5)

loop_
_atom_type_symbol
_atom_type_description
_atom_type_scat_dispersion_real
_atom_type_scat_dispersion_imag
_atom_type_scat_source
C C 0.0033 0.0016 'International Tables Vol C Tables 4.2.6.8 and 6.1.1.4'
H H 0.0000 0.0000 'International Tables Vol C Tables 4.2.6.8 and 6.1.1.4'
N N 0.0061 0.0033 'International Tables Vol C Tables 4.2.6.8 and 6.1.1.4'
I I -0.4742 1.8119 'International Tables Vol C Tables 4.2.6.8 and 6.1.1.4'
Hg Hg -2.3894 9.2266 'International Tables Vol C Tables 4.2.6.8 and 6.1.1.4'

loop_
_geom_angle_atom_site_label_1
_geom_angle_atom_site_label_2
_geom_angle_atom_site_label_3
_geom_angle_site_symmetry_1
_geom_angle_site_symmetry_3
_geom_angle
I3 Hg1 I5 . . 129.73(3)
I3 Hg1 I1 . . 117.76(7)
I5 Hg1 I1 . . 112.31(5)
I6 Hg2 I4 . . 125.34(3)
I6 Hg2 I2 . . 117.22(6)
I4 Hg2 I2 . . 115.29(7)
I6 Hg2 I1 . . 93.79(3)
I4 Hg2 I1 . . 96.89(8)
I2 Hg2 I1 . . 93.85(7)
Hg1 I1 Hg2 . . 89.94(7)
C4 N1 C2 . . 110.4(9)
C4 N1 H1N . . 124.8
C2 N1 H1N . . 124.8
C4 N2 C6 . . 108.2(8)
C4 N2 H2N . . 125.9
C6 N2 H2N . . 125.9
C3 N3 C5 . . 109.6(9)
C3 N3 H3N . . 125.2
C5 N3 H3N . . 125.2
C3 N4 C1 . . 107.1(9)
C3 N4 H4N . . 126.4
C1 N4 H4N . . 126.4
C5 C1 N4 . . 108.3(9)
C5 C1 H1C . . 125.8
N4 C1 H1C . . 125.8
C6 C2 N1 . . 107.2(9)
C6 C2 H2C . . 126.4
N1 C2 H2C . . 126.4
N3 C3 N4 . . 108.5(10)
N3 C3 H3C . . 125.7
N4 C3 H3C . . 125.7
N2 C4 N1 . . 107.4(9)
N2 C4 H4C . . 126.3
N1 C4 H4C . . 126.3
C1 C5 N3 . . 106.4(9)
C1 C5 H5C . . 126.8
N3 C5 H5C . . 126.8
C2 C6 N2 . . 106.8(9)
C2 C6 H6C . . 126.6
N2 C6 H6C . . 126.6

loop_
_geom_bond_atom_site_label_1
_geom_bond_atom_site_label_2
_geom_bond_site_symmetry_2
_geom_bond_distance
Hg1 I3 . 2.7027(19)
Hg1 I5 . 2.721(3)
Hg1 I1 . 2.781(2)
Hg2 I6 . 2.694(3)
Hg2 I4 . 2.7357(19)
Hg2 I2 . 2.770(2)
Hg2 I1 . 3.302(3)
N1 C4 . 1.332(13)
N1 C2 . 1.349(14)
N1 H1N . 0.88
N2 C4 . 1.309(13)
N2 C6 . 1.407(13)
N2 H2N . 0.88
N3 C3 . 1.308(14)
N3 C5 . 1.380(13)
N3 H3N . 0.88
N4 C3 . 1.345(14)
N4 C1 . 1.383(13)
N4 H4N . 0.88
C1 C5 . 1.329(14)
C1 H1C . 0.95
C2 C6 . 1.322(15)
C2 H2C . 0.95
C3 H3C . 0.95
C4 H4C . 0.95
C5 H5C . 0.95
C6 H6C . 0.95
